data_2218177
loop_
_publ_author_name
'Li, Xiu-Zhi'
'Qu, Zhi-Rong'

_publ_section_title (2<i>Z</i>,2'<i>Z</i>,4<i>E</i>,4'<i>E</i>)-4,4'-(Cyclohexane-1,2-diyldinitrilo)dipent-2-en-2-ol
_journal_coeditor_code KP2164
_journal_issue 5
_journal_name_full 'Acta Crystallographica Section E'
_journal_page_first o848
_journal_paper_doi 10.1107/S160053680800977X
_journal_volume 64
_journal_year 2008
_chemical_formula_iupac 'C16 H26 N2 O2'
_chemical_formula_moiety 'C16 H26 N2 O2'
_chemical_formula_sum 'C16 H26 N2 O2'
_chemical_formula_weight 278.39
_chemical_name_systematic
;
(2<i>Z</i>,2'<i>Z</i>,4<i>E</i>,4'<i>E</i>)-4,4'-(Cyclohexane-1,2-
diyldinitrilo)dipent-2-en-2-ol
;
_space_group_IT_number 4
_symmetry_cell_setting monoclinic
_symmetry_space_group_name_Hall 'P 2yb'
_symmetry_space_group_name_H-M 'P 1 21 1'
_atom_sites_solution_hydrogens geom
_atom_sites_solution_primary direct
_atom_sites_solution_secondary difmap
_audit_creation_method SHELXL-97
_cell_angle_alpha 90.00
_cell_angle_beta 109.927(8)
_cell_angle_gamma 90.00
_cell_formula_units_Z 4
_cell_length_a 9.7306(15)
_cell_length_b 14.7003(17)
_cell_length_c 12.760(2)
_cell_measurement_reflns_used 3495
_cell_measurement_temperature 293(2)
_cell_measurement_theta_max 27.4565
_cell_measurement_theta_min 3.2280
_cell_volume 1715.9(4)
_computing_cell_refinement 'CrystalClear (Rigaku, 2005)'
_computing_data_collection 'CrystalClear (Rigaku, 2005)'
_computing_data_reduction 'CrystalClear (Rigaku, 2005)'
_computing_molecular_graphics 'SHELXTL (Sheldrick, 2008)'
_computing_publication_material 'SHELXTL (Sheldrick, 2008)'
_computing_structure_refinement 'SHELXL97 (Sheldrick, 2008)'
_computing_structure_solution 'SHELXS97 (Sheldrick, 2008)'
_diffrn_ambient_temperature 293(2)
_diffrn_detector_area_resol_mean 13.6612
_diffrn_measured_fraction_theta_full 0.997
_diffrn_measured_fraction_theta_max 0.997
_diffrn_measurement_device_type 'Rigaku SCXmini'
_diffrn_measurement_method \w
_diffrn_radiation_monochromator graphite
_diffrn_radiation_source 'fine-focus sealed tube'
_diffrn_radiation_type MoK\a
_diffrn_radiation_wavelength 0.71073
_diffrn_reflns_av_R_equivalents 0.0458
_diffrn_reflns_av_sigmaI/netI 0.0312
_diffrn_reflns_limit_h_max 11
_diffrn_reflns_limit_h_min -11
_diffrn_reflns_limit_k_max 18
_diffrn_reflns_limit_k_min -17
_diffrn_reflns_limit_l_max 15
_diffrn_reflns_limit_l_min -15
_diffrn_reflns_number 15462
_diffrn_reflns_theta_full 26.00
_diffrn_reflns_theta_max 26.00
_diffrn_reflns_theta_min 3.23
_exptl_absorpt_coefficient_mu 0.071
_exptl_absorpt_correction_T_max 0.993
_exptl_absorpt_correction_T_min 0.986
_exptl_absorpt_correction_type multi-scan
_exptl_absorpt_process_details '(CrystalClear; Rigaku, 2005)'
_exptl_crystal_colour yellow
_exptl_crystal_density_diffrn 1.078
_exptl_crystal_density_method 'not measured'
_exptl_crystal_description Block
_exptl_crystal_F_000 608
_exptl_crystal_size_max 0.2000
_exptl_crystal_size_mid 0.1500
_exptl_crystal_size_min 0.1000
_refine_diff_density_max 0.260
_refine_diff_density_min -0.202
_refine_ls_extinction_coef 0.044(14)
_refine_ls_extinction_method 'SHELXL97 (Sheldrick, 2008)'
_refine_ls_goodness_of_fit_ref 1.098
_refine_ls_hydrogen_treatment constr
_refine_ls_matrix_type full
_refine_ls_number_parameters 371
_refine_ls_number_reflns 3485
_refine_ls_number_restraints 1
_refine_ls_restrained_S_all 1.098
_refine_ls_R_factor_all 0.0784
_refine_ls_R_factor_gt 0.0615
_refine_ls_shift/su_max 0.000
_refine_ls_shift/su_mean 0.000
_refine_ls_structure_factor_coef Fsqd
_refine_ls_weighting_details 'calc w=1/[\s^2^(Fo^2^)+(0.0929P)^2^+0.0509P] where P=(Fo^2^+2Fc^2^)/3'
_refine_ls_weighting_scheme calc
_refine_ls_wR_factor_gt 0.1569
_refine_ls_wR_factor_ref 0.1668
_reflns_number_gt 2740
_reflns_number_total 3485
_reflns_threshold_expression I>2\s(I)
_cod_data_source_file kp2164.cif
_cod_data_source_block I
_cod_original_cell_volume 1716.0(4)
_cod_original_sg_symbol_H-M 'P 21'
_cod_database_code 2218177
_cod_database_fobs_code 2218177

loop_
_symmetry_equiv_pos_as_xyz
'x, y, z'
'-x, y+1/2, -z'

loop_
_atom_site_type_symbol
_atom_site_label
_atom_site_fract_x
_atom_site_fract_y
_atom_site_fract_z
_atom_site_U_iso_or_equiv
_atom_site_adp_type
_atom_site_calc_flag
_atom_site_refinement_flags
_atom_site_occupancy
N N2 0.2331(3) 0.0705(2) 0.1213(2) 0.0495(7) Uani d . 1
C C1 0.1320(3) 0.1372(3) 0.1382(3) 0.0506(8) Uani d . 1
H H1 0.1680 0.1981 0.1300 0.061 Uiso calc R 1
O O4 0.2711(3) -0.1020(2) 0.0795(3) 0.0823(9) Uani d . 1
H H4A 0.2247 -0.0543 0.0851 0.123 Uiso d R 1
N N1 0.2625(3) 0.1490(2) 0.3420(2) 0.0581(8) Uani d . 1
N N4 0.8253(4) 0.4606(3) 0.3268(3) 0.0678(9) Uani d . 1
C C3 0.6294(4) 0.5743(3) 0.2561(3) 0.0567(9) Uani d . 1
H H3 0.6334 0.5836 0.3331 0.068 Uiso calc R 1
N N3 0.7255(3) 0.6406(2) 0.2316(2) 0.0569(7) Uani d . 1
C C4 0.3731(4) 0.0815(2) 0.1303(3) 0.0495(8) Uani d . 1
C C5 0.1211(4) 0.1297(3) 0.2550(3) 0.0561(9) Uani d . 1
H H5 0.0912 0.0677 0.2654 0.067 Uiso calc R 1
O O1 0.8023(4) 0.7283(2) 0.0754(2) 0.0768(9) Uani d . 1
H H1A 0.7430 0.7005 0.0960 0.115 Uiso calc R 1
C C7 -0.0180(4) 0.1249(3) 0.0491(3) 0.0618(9) Uani d . 1
H H7A -0.0098 0.1339 -0.0238 0.074 Uiso calc R 1
H H7B -0.0512 0.0631 0.0524 0.074 Uiso calc R 1
C C8 0.4543(4) 0.0087(3) 0.1148(3) 0.0579(9) Uani d . 1
H H8 0.5499 0.0198 0.1183 0.069 Uiso calc R 1
C C9 0.6805(4) 0.4776(3) 0.2460(3) 0.0614(10) Uani d . 1
H H9 0.6835 0.4687 0.1707 0.074 Uiso calc R 1
C C10 0.4723(5) 0.5893(3) 0.1793(4) 0.0742(12) Uani d . 1
H H10A 0.4418 0.6503 0.1905 0.089 Uiso calc R 1
H H10B 0.4677 0.5843 0.1024 0.089 Uiso calc R 1
O O3 0.4543(4) 0.2765(2) 0.4469(3) 0.0909(10) Uani d . 1
H H3A 0.3750 0.2546 0.4025 0.136 Uiso d R 1
C C12 0.8823(4) 0.7750(3) 0.1538(4) 0.0634(10) Uani d . 1
O O2 0.9822(4) 0.4545(4) 0.5429(3) 0.1050(13) Uani d . 1
H H2 0.9091 0.4649 0.4887 0.157 Uiso calc R 1
C C14 0.4014(4) -0.0812(3) 0.0939(3) 0.0618(9) Uani d . 1
C C15 0.8997(4) 0.7595(3) 0.2663(4) 0.0633(10) Uani d . 1
H H15 0.9686 0.7943 0.3198 0.076 Uiso calc R 1
C C16 0.3627(4) 0.0888(3) 0.4013(3) 0.0582(9) Uani d . 1
C C17 0.3679(5) 0.5206(3) 0.2010(4) 0.0783(12) Uani d . 1
H H17A 0.3646 0.5298 0.2754 0.094 Uiso calc R 1
H H17B 0.2703 0.5303 0.1481 0.094 Uiso calc R 1
C C18 -0.1303(5) 0.1907(4) 0.0636(4) 0.0777(12) Uani d . 1
H H18A -0.1029 0.2524 0.0524 0.093 Uiso calc R 1
H H18B -0.2249 0.1781 0.0080 0.093 Uiso calc R 1
C C19 0.5730(5) 0.4084(3) 0.2667(4) 0.0786(12) Uani d . 1
H H19A 0.6023 0.3474 0.2544 0.094 Uiso calc R 1
H H19B 0.5780 0.4126 0.3438 0.094 Uiso calc R 1
C C20 1.0821(5) 0.4578(4) 0.4000(4) 0.0835(14) Uani d . 1
H H20 1.1693 0.4558 0.3852 0.100 Uiso calc R 1
C C21 0.9538(5) 0.4634(3) 0.3102(4) 0.0705(11) Uani d . 1
C C22 0.4950(5) 0.1197(3) 0.4755(4) 0.0684(11) Uani d . 1
H H22 0.5618 0.0764 0.5160 0.082 Uiso calc R 1
C C23 0.0078(5) 0.1962(4) 0.2683(4) 0.0831(14) Uani d . 1
H H23A -0.0012 0.1878 0.3410 0.100 Uiso calc R 1
H H23B 0.0407 0.2579 0.2643 0.100 Uiso calc R 1
C C24 0.8217(4) 0.6967(3) 0.3024(3) 0.0603(9) Uani d . 1
C C25 0.4427(4) 0.1743(3) 0.1572(4) 0.0683(11) Uani d . 1
H H25A 0.3843 0.2180 0.1049 0.103 Uiso calc R 1
H H25B 0.5390 0.1725 0.1525 0.103 Uiso calc R 1
H H25C 0.4489 0.1914 0.2313 0.103 Uiso calc R 1
C C26 0.4153(5) 0.4247(4) 0.1903(5) 0.0848(14) Uani d . 1
H H26A 0.4074 0.4132 0.1136 0.102 Uiso calc R 1
H H26B 0.3510 0.3825 0.2096 0.102 Uiso calc R 1
C C27 1.0909(5) 0.4549(4) 0.5141(4) 0.0850(15) Uani d . 1
C C28 0.5353(5) 0.2123(4) 0.4938(4) 0.0819(13) Uani d . 1
C C29 -0.1412(5) 0.1825(5) 0.1784(4) 0.0909(15) Uani d . 1
H H29A -0.1788 0.1229 0.1868 0.109 Uiso calc R 1
H H29B -0.2091 0.2278 0.1872 0.109 Uiso calc R 1
C C30 0.3316(5) -0.0111(3) 0.3878(4) 0.0731(12) Uani d . 1
H H30A 0.2400 -0.0236 0.3978 0.110 Uiso calc R 1
H H30B 0.4082 -0.0440 0.4426 0.110 Uiso calc R 1
H H30C 0.3266 -0.0299 0.3145 0.110 Uiso calc R 1
C C31 0.9560(6) 0.4700(5) 0.1934(5) 0.0945(16) Uani d . 1
H H31A 0.8864 0.4281 0.1463 0.142 Uiso calc R 1
H H31B 1.0520 0.4553 0.1930 0.142 Uiso calc R 1
H H31C 0.9312 0.5308 0.1661 0.142 Uiso calc R 1
C C32 1.2405(6) 0.4531(6) 0.6027(5) 0.130(3) Uani d . 1
H H32A 1.2634 0.5123 0.6357 0.195 Uiso calc R 1
H H32B 1.3118 0.4362 0.5696 0.195 Uiso calc R 1
H H32C 1.2414 0.4096 0.6590 0.195 Uiso calc R 1
C C33 0.5043(6) -0.1553(4) 0.0876(5) 0.0952(16) Uani d . 1
H H33A 0.4571 -0.1936 0.0246 0.143 Uiso calc R 1
H H33B 0.5312 -0.1909 0.1546 0.143 Uiso calc R 1
H H33C 0.5903 -0.1289 0.0795 0.143 Uiso calc R 1
C C34 0.8432(7) 0.6907(4) 0.4256(4) 0.0946(17) Uani d . 1
H H34A 0.7524 0.7036 0.4367 0.142 Uiso calc R 1
H H34B 0.9156 0.7342 0.4658 0.142 Uiso calc R 1
H H34C 0.8752 0.6306 0.4522 0.142 Uiso calc R 1
C C35 0.6841(7) 0.2341(6) 0.5773(8) 0.155(4) Uani d . 1
H H35A 0.7044 0.2976 0.5731 0.232 Uiso calc R 1
H H35B 0.7571 0.1987 0.5608 0.232 Uiso calc R 1
H H35C 0.6853 0.2198 0.6510 0.232 Uiso calc R 1
C C36 0.9633(7) 0.8527(5) 0.1258(5) 0.113(2) Uani d . 1
H H37A 1.0664 0.8447 0.1633 0.169 Uiso calc R 1
H H37B 0.9325 0.9087 0.1493 0.169 Uiso calc R 1
H H37C 0.9430 0.8543 0.0467 0.169 Uiso calc R 1

loop_
_atom_site_aniso_label
_atom_site_aniso_U_11
_atom_site_aniso_U_22
_atom_site_aniso_U_33
_atom_site_aniso_U_12
_atom_site_aniso_U_13
_atom_site_aniso_U_23
N2 0.0395(14) 0.0525(16) 0.0569(16) -0.0021(12) 0.0168(11) -0.0008(14)
C1 0.0424(17) 0.0480(18) 0.0581(19) 0.0000(14) 0.0127(14) -0.0004(16)
O4 0.0699(19) 0.0546(16) 0.125(3) -0.0055(13) 0.0370(17) -0.0164(17)
N1 0.0479(16) 0.072(2) 0.0501(15) 0.0054(14) 0.0112(12) -0.0002(15)
N4 0.0515(19) 0.079(2) 0.071(2) 0.0026(16) 0.0175(15) 0.0169(19)
C3 0.058(2) 0.059(2) 0.0495(19) -0.0100(17) 0.0134(15) 0.0080(18)
N3 0.0557(17) 0.0589(18) 0.0532(16) -0.0140(14) 0.0148(13) 0.0023(15)
C4 0.0471(18) 0.0487(19) 0.0525(18) -0.0034(15) 0.0168(14) 0.0049(16)
C5 0.0429(18) 0.067(2) 0.054(2) 0.0012(16) 0.0109(15) 0.0006(18)
O1 0.089(2) 0.084(2) 0.0676(17) -0.0244(17) 0.0395(16) -0.0090(16)
C7 0.052(2) 0.065(2) 0.061(2) 0.0033(17) 0.0101(16) -0.0034(19)
C8 0.0461(19) 0.060(2) 0.068(2) 0.0015(16) 0.0205(16) 0.0025(18)
C9 0.054(2) 0.065(2) 0.063(2) -0.0031(17) 0.0166(17) 0.0076(19)
C10 0.057(2) 0.072(3) 0.088(3) -0.001(2) 0.017(2) 0.016(2)
O3 0.079(2) 0.076(2) 0.097(2) -0.0045(17) 0.0019(17) -0.0026(19)
C12 0.060(2) 0.063(2) 0.076(3) -0.0123(18) 0.035(2) -0.008(2)
O2 0.067(2) 0.162(4) 0.081(2) 0.006(2) 0.0181(17) 0.045(2)
C14 0.059(2) 0.057(2) 0.073(2) 0.0026(18) 0.0268(18) 0.000(2)
C15 0.057(2) 0.064(2) 0.065(2) -0.0159(18) 0.0167(18) -0.0082(19)
C16 0.053(2) 0.071(2) 0.0521(19) 0.0056(18) 0.0207(16) 0.0084(19)
C17 0.056(2) 0.087(3) 0.088(3) -0.012(2) 0.019(2) 0.008(3)
C18 0.053(2) 0.084(3) 0.080(3) 0.014(2) 0.0019(19) -0.008(2)
C19 0.067(3) 0.062(3) 0.103(3) -0.009(2) 0.024(2) 0.007(3)
C20 0.055(3) 0.094(3) 0.100(3) -0.004(2) 0.024(2) 0.019(3)
C21 0.058(2) 0.071(3) 0.084(3) -0.003(2) 0.027(2) 0.012(2)
C22 0.056(2) 0.077(3) 0.064(2) 0.0063(19) 0.0089(18) 0.004(2)
C23 0.056(2) 0.118(4) 0.074(3) 0.024(2) 0.019(2) -0.012(3)
C24 0.057(2) 0.063(2) 0.055(2) -0.0027(17) 0.0121(16) 0.0036(19)
C25 0.054(2) 0.058(2) 0.092(3) -0.0115(18) 0.025(2) 0.000(2)
C26 0.066(3) 0.079(3) 0.100(4) -0.020(2) 0.016(2) 0.000(3)
C27 0.064(3) 0.095(4) 0.087(3) -0.009(2) 0.013(2) 0.035(3)
C28 0.061(3) 0.085(3) 0.084(3) -0.004(2) 0.004(2) 0.005(3)
C29 0.049(2) 0.123(4) 0.099(3) 0.020(3) 0.023(2) -0.006(3)
C30 0.074(3) 0.069(3) 0.072(3) 0.001(2) 0.018(2) 0.013(2)
C31 0.078(3) 0.123(5) 0.090(3) -0.003(3) 0.040(3) -0.001(3)
C32 0.072(4) 0.190(8) 0.105(4) -0.031(4) 0.000(3) 0.054(5)
C33 0.088(3) 0.071(3) 0.128(5) 0.018(3) 0.038(3) -0.003(3)
C34 0.116(4) 0.101(4) 0.053(2) -0.037(3) 0.011(2) -0.001(3)
C35 0.096(5) 0.110(5) 0.193(8) -0.020(4) -0.037(5) -0.009(5)
C36 0.125(5) 0.114(5) 0.117(4) -0.048(4) 0.066(4) -0.001(4)

loop_
_atom_type_symbol
_atom_type_description
_atom_type_scat_dispersion_real
_atom_type_scat_dispersion_imag
_atom_type_scat_source
C C 0.0033 0.0000 'International Tables Vol C Tables 4.2.6.8 and 6.1.1.4'
H H 0.0000 0.0000 'International Tables Vol C Tables 4.2.6.8 and 6.1.1.4'
N N 0.0061 0.0000 'International Tables Vol C Tables 4.2.6.8 and 6.1.1.4'
O O 0.0106 0.0000 'International Tables Vol C Tables 4.2.6.8 and 6.1.1.4'

loop_
_geom_angle_atom_site_label_1
_geom_angle_atom_site_label_2
_geom_angle_atom_site_label_3
_geom_angle
C4 N2 C1 128.7(3)
N2 C1 C7 109.5(3)
N2 C1 C5 111.7(3)
C7 C1 C5 110.5(3)
N2 C1 H1 108.4
C7 C1 H1 108.4
C5 C1 H1 108.4
C14 O4 H4A 109.0
C16 N1 C5 127.7(4)
C21 N4 C9 127.8(4)
N3 C3 C10 110.0(3)
N3 C3 C9 110.7(3)
C10 C3 C9 111.4(3)
N3 C3 H3 108.2
C10 C3 H3 108.2
C9 C3 H3 108.2
C24 N3 C3 128.2(3)
N2 C4 C8 120.6(3)
N2 C4 C25 119.6(3)
C8 C4 C25 119.8(3)
N1 C5 C23 108.5(3)
N1 C5 C1 111.3(3)
C23 C5 C1 110.7(3)
N1 C5 H5 108.7
C23 C5 H5 108.7
C1 C5 H5 108.7
C12 O1 H1A 109.5
C18 C7 C1 112.3(3)
C18 C7 H7A 109.1
C1 C7 H7A 109.1
C18 C7 H7B 109.1
C1 C7 H7B 109.1
H7A C7 H7B 107.9
C4 C8 C14 124.2(3)
C4 C8 H8 117.9
C14 C8 H8 117.9
N4 C9 C3 111.4(3)
N4 C9 C19 108.3(3)
C3 C9 C19 109.9(3)
N4 C9 H9 109.1
C3 C9 H9 109.1
C19 C9 H9 109.1
C17 C10 C3 111.9(4)
C17 C10 H10A 109.2
C3 C10 H10A 109.2
C17 C10 H10B 109.2
C3 C10 H10B 109.2
H10A C10 H10B 107.9
C28 O3 H3A 108.4
O1 C12 C15 123.8(4)
O1 C12 C36 117.7(4)
C15 C12 C36 118.5(4)
C27 O2 H2 109.5
O4 C14 C8 122.8(4)
O4 C14 C33 118.3(4)
C8 C14 C33 118.9(4)
C24 C15 C12 124.3(4)
C24 C15 H15 117.8
C12 C15 H15 117.8
N1 C16 C22 119.6(4)
N1 C16 C30 120.1(4)
C22 C16 C30 120.2(4)
C26 C17 C10 111.2(4)
C26 C17 H17A 109.4
C10 C17 H17A 109.4
C26 C17 H17B 109.4
C10 C17 H17B 109.4
H17A C17 H17B 108.0
C29 C18 C7 111.1(4)
C29 C18 H18A 109.4
C7 C18 H18A 109.4
C29 C18 H18B 109.4
C7 C18 H18B 109.4
H18A C18 H18B 108.0
C26 C19 C9 112.3(4)
C26 C19 H19A 109.1
C9 C19 H19A 109.1
C26 C19 H19B 109.1
C9 C19 H19B 109.1
H19A C19 H19B 107.9
C21 C20 C27 124.7(4)
C21 C20 H20 117.6
C27 C20 H20 117.6
N4 C21 C20 119.8(4)
N4 C21 C31 119.3(4)
C20 C21 C31 120.8(4)
C16 C22 C28 124.6(4)
C16 C22 H22 117.7
C28 C22 H22 117.7
C29 C23 C5 111.7(4)
C29 C23 H23A 109.3
C5 C23 H23A 109.3
C29 C23 H23B 109.3
C5 C23 H23B 109.3
H23A C23 H23B 107.9
N3 C24 C15 121.9(3)
N3 C24 C34 118.8(4)
C15 C24 C34 119.3(4)
C4 C25 H25A 109.5
C4 C25 H25B 109.5
H25A C25 H25B 109.5
C4 C25 H25C 109.5
H25A C25 H25C 109.5
H25B C25 H25C 109.5
C17 C26 C19 111.1(4)
C17 C26 H26A 109.4
C19 C26 H26A 109.4
C17 C26 H26B 109.4
C19 C26 H26B 109.4
H26A C26 H26B 108.0
O2 C27 C20 123.0(4)
O2 C27 C32 119.0(5)
C20 C27 C32 118.1(5)
O3 C28 C22 123.8(4)
O3 C28 C35 118.4(5)
C22 C28 C35 117.8(5)
C18 C29 C23 110.8(4)
C18 C29 H29A 109.5
C23 C29 H29A 109.5
C18 C29 H29B 109.5
C23 C29 H29B 109.5
H29A C29 H29B 108.1
C16 C30 H30A 109.5
C16 C30 H30B 109.5
H30A C30 H30B 109.5
C16 C30 H30C 109.5
H30A C30 H30C 109.5
H30B C30 H30C 109.5
C21 C31 H31A 109.5
C21 C31 H31B 109.5
H31A C31 H31B 109.5
C21 C31 H31C 109.5
H31A C31 H31C 109.5
H31B C31 H31C 109.5
C27 C32 H32A 109.5
C27 C32 H32B 109.5
H32A C32 H32B 109.5
C27 C32 H32C 109.5
H32A C32 H32C 109.5
H32B C32 H32C 109.5
C14 C33 H33A 109.5
C14 C33 H33B 109.5
H33A C33 H33B 109.5
C14 C33 H33C 109.5
H33A C33 H33C 109.5
H33B C33 H33C 109.5
C24 C34 H34A 109.5
C24 C34 H34B 109.5
H34A C34 H34B 109.5
C24 C34 H34C 109.5
H34A C34 H34C 109.5
H34B C34 H34C 109.5
C28 C35 H35A 109.5
C28 C35 H35B 109.5
H35A C35 H35B 109.5
C28 C35 H35C 109.5
H35A C35 H35C 109.5
H35B C35 H35C 109.5
C12 C36 H37A 109.5
C12 C36 H37B 109.5
H37A C36 H37B 109.5
C12 C36 H37C 109.5
H37A C36 H37C 109.5
H37B C36 H37C 109.5

loop_
_geom_bond_atom_site_label_1
_geom_bond_atom_site_label_2
_geom_bond_distance
N2 C4 1.337(4)
N2 C1 1.456(4)
C1 C7 1.524(5)
C1 C5 1.533(5)
C1 H1 0.9800
O4 C14 1.256(5)
O4 H4A 0.8499
N1 C16 1.343(5)
N1 C5 1.471(5)
N4 C21 1.338(5)
N4 C9 1.456(5)
C3 N3 1.457(5)
C3 C10 1.524(5)
C3 C9 1.525(6)
C3 H3 0.9800
N3 C24 1.340(5)
C4 C8 1.385(5)
C4 C25 1.509(5)
C5 C23 1.525(6)
C5 H5 0.9800
O1 C12 1.244(5)
O1 H1A 0.8200
C7 C18 1.517(6)
C7 H7A 0.9700
C7 H7B 0.9700
C8 C14 1.410(6)
C8 H8 0.9300
C9 C19 1.544(6)
C9 H9 0.9800
C10 C17 1.523(6)
C10 H10A 0.9700
C10 H10B 0.9700
O3 C28 1.245(6)
O3 H3A 0.8500
C12 C15 1.406(6)
C12 C36 1.498(7)
O2 C27 1.232(6)
O2 H2 0.8200
C14 C33 1.501(6)
C15 C24 1.371(6)
C15 H15 0.9300
C16 C22 1.389(6)
C16 C30 1.498(6)
C17 C26 1.504(8)
C17 H17A 0.9700
C17 H17B 0.9700
C18 C29 1.509(7)
C18 H18A 0.9700
C18 H18B 0.9700
C19 C26 1.531(6)
C19 H19A 0.9700
C19 H19B 0.9700
C20 C21 1.379(6)
C20 C27 1.431(8)
C20 H20 0.9300
C21 C31 1.502(7)
C22 C28 1.413(7)
C22 H22 0.9300
C23 C29 1.525(6)
C23 H23A 0.9700
C23 H23B 0.9700
C24 C34 1.516(6)
C25 H25A 0.9600
C25 H25B 0.9600
C25 H25C 0.9600
C26 H26A 0.9700
C26 H26B 0.9700
C27 C32 1.508(7)
C28 C35 1.511(7)
C29 H29A 0.9700
C29 H29B 0.9700
C30 H30A 0.9600
C30 H30B 0.9600
C30 H30C 0.9600
C31 H31A 0.9600
C31 H31B 0.9600
C31 H31C 0.9600
C32 H32A 0.9600
C32 H32B 0.9600
C32 H32C 0.9600
C33 H33A 0.9600
C33 H33B 0.9600
C33 H33C 0.9600
C34 H34A 0.9600
C34 H34B 0.9600
C34 H34C 0.9600
C35 H35A 0.9600
C35 H35B 0.9600
C35 H35C 0.9600
C36 H37A 0.9600
C36 H37B 0.9600
C36 H37C 0.9600

loop_
_geom_hbond_atom_site_label_D
_geom_hbond_atom_site_label_H
_geom_hbond_atom_site_label_A
_geom_hbond_distance_DH
_geom_hbond_distance_HA
_geom_hbond_distance_DA
_geom_hbond_angle_DHA
O4 H4A N2 0.85 1.89 2.644(4) 147.4
O1 H1A N3 0.82 2.00 2.684(4) 140.7
O3 H3A N1 0.85 1.90 2.662(5) 147.7
O2 H2 N4 0.82 1.95 2.659(5) 145.0

loop_
_geom_torsion_atom_site_label_1
_geom_torsion_atom_site_label_2
_geom_torsion_atom_site_label_3
_geom_torsion_atom_site_label_4
_geom_torsion
C4 N2 C1 C7 139.4(4)
C4 N2 C1 C5 -97.9(4)
C10 C3 N3 C24 127.5(4)
C9 C3 N3 C24 -108.9(4)
C1 N2 C4 C8 177.7(3)
C1 N2 C4 C25 -2.6(6)
C16 N1 C5 C23 140.5(4)
C16 N1 C5 C1 -97.5(4)
N2 C1 C5 N1 62.6(4)
C7 C1 C5 N1 -175.3(3)
N2 C1 C5 C23 -176.5(3)
C7 C1 C5 C23 -54.5(4)
N2 C1 C7 C18 178.4(4)
C5 C1 C7 C18 55.1(5)
N2 C4 C8 C14 -3.0(6)
C25 C4 C8 C14 177.3(4)
C21 N4 C9 C3 -98.6(5)
C21 N4 C9 C19 140.5(5)
N3 C3 C9 N4 62.7(4)
C10 C3 C9 N4 -174.6(3)
N3 C3 C9 C19 -177.2(3)
C10 C3 C9 C19 -54.5(4)
N3 C3 C10 C17 179.3(4)
C9 C3 C10 C17 56.1(5)
C4 C8 C14 O4 5.3(7)
C4 C8 C14 C33 -175.1(4)
O1 C12 C15 C24 -5.8(7)
C36 C12 C15 C24 173.5(5)
C5 N1 C16 C22 175.8(4)
C5 N1 C16 C30 -4.5(6)
C3 C10 C17 C26 -56.1(6)
C1 C7 C18 C29 -55.9(5)
N4 C9 C19 C26 176.4(4)
C3 C9 C19 C26 54.5(5)
C9 N4 C21 C20 171.0(4)
C9 N4 C21 C31 -10.7(7)
C27 C20 C21 N4 -4.3(8)
C27 C20 C21 C31 177.5(5)
N1 C16 C22 C28 -0.7(7)
C30 C16 C22 C28 179.7(5)
N1 C5 C23 C29 178.1(4)
C1 C5 C23 C29 55.7(5)
C3 N3 C24 C15 -176.3(4)
C3 N3 C24 C34 3.1(7)
C12 C15 C24 N3 3.4(7)
C12 C15 C24 C34 -175.9(5)
C10 C17 C26 C19 55.1(6)
C9 C19 C26 C17 -55.2(6)
C21 C20 C27 O2 2.2(9)
C21 C20 C27 C32 -177.3(6)
C16 C22 C28 O3 1.8(9)
C16 C22 C28 C35 -179.7(6)
C7 C18 C29 C23 55.6(6)
C5 C23 C29 C18 -56.3(6)

loop_
_cod_related_entry_id
_cod_related_entry_database
_cod_related_entry_code
1 ChemSpider 30655477
